data_7206506
loop_
_publ_author_name
'\/Dakovi\'c, Marijana'
'Vila-Vi\,cosa, Diogo'
'Calhorda, Maria Jos\'e'
'Popovi\'c, Zora'

_publ_section_title
;
 Coordination-driven self-assembly of thiocyanate complexes of Co(ii),
 Ni(ii) and Cu(ii) with picolinamide: a structural and DFT study
;
_journal_issue 19
_journal_name_full CrystEngComm
_journal_page_first 5863
_journal_paper_doi 10.1039/c1ce05332a
_journal_volume 13
_journal_year 2011
_chemical_compound_source 'see text'
_chemical_formula_moiety 'C14 H12 Cu N6 O2 S2'
_chemical_formula_sum 'C14 H12 Cu N6 O2 S2'
_chemical_formula_weight 423.99
_chemical_name_systematic ?
_space_group_IT_number 2
_symmetry_cell_setting triclinic
_symmetry_Int_Tables_number 2
_symmetry_space_group_name_Hall '-P 1'
_symmetry_space_group_name_H-M 'P -1'
_atom_sites_solution_hydrogens geom
_atom_sites_solution_primary direct
_atom_sites_solution_secondary difmap
_cell_angle_alpha 96.773(7)
_cell_angle_beta 92.797(7)
_cell_angle_gamma 109.334(8)
_cell_formula_units_Z 1
_cell_length_a 6.5705(6)
_cell_length_b 7.3530(7)
_cell_length_c 9.6541(8)
_cell_measurement_reflns_used 10507
_cell_measurement_temperature 296
_cell_measurement_theta_max 37.0717
_cell_measurement_theta_min 3.7512
_cell_volume 435.12(7)
_computing_cell_refinement
;
CrysAlis RED, Oxford Diffraction Ltd.,
Version 1.171.31.5 (release 28-08-2006 CrysAlis171 .NET)
(compiled Aug 28 2006,13:05:05)
;
_computing_data_collection
;
CrysAlis CCD, Oxford Diffraction Ltd.,
Version 1.171.31.5 (release 28-08-2006 CrysAlis171 .NET)
(compiled Aug 28 2006,13:05:05)
;
_computing_data_reduction
;
CrysAlis RED, Oxford Diffraction Ltd.,
Version 1.171.31.5 (release 28-08-2006 CrysAlis171 .NET)
(compiled Aug 28 2006,13:05:05)
;
_computing_publication_material 'PLATON (Spek, 2003)'
_computing_structure_refinement 'SHELXL-97 (Sheldrick, 1997)'
_computing_structure_solution 'SHELXS-97 (Sheldrick, 1997)'
_diffrn_ambient_temperature 296
_diffrn_detector_area_resol_mean 16.3426
_diffrn_measured_fraction_theta_full 0.997
_diffrn_measured_fraction_theta_max 0.997
_diffrn_measurement_device_type
;
Oxford Diffraction Xcalibur diffractometer with Saphirre3 detector
;
_diffrn_measurement_method CCD
_diffrn_radiation_monochromator graphite
_diffrn_radiation_probe x-ray
_diffrn_radiation_source 'Enhance (Mo) X-ray Source'
_diffrn_radiation_type MoK\a
_diffrn_radiation_wavelength 0.71073
_diffrn_reflns_av_R_equivalents 0.0136
_diffrn_reflns_av_sigmaI/netI 0.0085
_diffrn_reflns_limit_h_max 9
_diffrn_reflns_limit_h_min -9
_diffrn_reflns_limit_k_max 10
_diffrn_reflns_limit_k_min -10
_diffrn_reflns_limit_l_max 13
_diffrn_reflns_limit_l_min -13
_diffrn_reflns_number 12668
_diffrn_reflns_reduction_process
;
;
_diffrn_reflns_theta_full 29.98
_diffrn_reflns_theta_max 29.98
_diffrn_reflns_theta_min 3.76
_exptl_absorpt_coefficient_mu 1.516
_exptl_absorpt_correction_T_max 0.845
_exptl_absorpt_correction_T_min 0.474
_exptl_absorpt_correction_type multi-scan
_exptl_absorpt_process_details
;
CrysAlis RED, Oxford Diffraction Ltd.,
Version 1.171.31.5 (release 28-08-2006 CrysAlis171 .NET)
(compiled Aug 28 2006,13:05:05)
Empirical absorption correction using spherical harmonics,
implemented in SCALE3 ABSPACK scaling algorithm.
;
_exptl_crystal_colour 'dark green'
_exptl_crystal_density_diffrn 1.618
_exptl_crystal_density_method 'Not Measured'
_exptl_crystal_description block
_exptl_crystal_F_000 215
_exptl_crystal_size_max 0.572
_exptl_crystal_size_mid 0.395
_exptl_crystal_size_min 0.113
_refine_diff_density_max 0.510
_refine_diff_density_min -0.339
_refine_diff_density_rms 0.079
_refine_ls_extinction_coef 0.079(7)
_refine_ls_extinction_expression FC^*^=KFC[1+0.001XFC^2^\L^3^/SIN(2\Q)]^-1/4^
_refine_ls_extinction_method shelxl
_refine_ls_goodness_of_fit_ref 1.055
_refine_ls_hydrogen_treatment mixed
_refine_ls_matrix_type full
_refine_ls_number_parameters 124
_refine_ls_number_reflns 2534
_refine_ls_number_restraints 0
_refine_ls_restrained_S_all 1.055
_refine_ls_R_factor_all 0.0287
_refine_ls_R_factor_gt 0.0252
_refine_ls_shift/su_max 0.001
_refine_ls_shift/su_mean 0.000
_refine_ls_structure_factor_coef Fsqd
_refine_ls_weighting_details 'calc w=1/[\s^2^(Fo^2^)+(0.0448P)^2^+0.0926P] where P=(Fo^2^+2Fc^2^)/3'
_refine_ls_weighting_scheme calc
_refine_ls_wR_factor_gt 0.0710
_refine_ls_wR_factor_ref 0.0750
_reflns_number_gt 2278
_reflns_number_total 2534
_reflns_threshold_expression I>2\s(I)
_cod_data_source_file c1ce05332a.txt
_cod_data_source_block '[Cu(SCN)2(pia)2]'
_cod_depositor_comments
;
The following automatic conversions were performed:

'_symmetry_cell_setting' value 'Triclinic' changed to 'triclinic'
according to /home/saulius/struct/CIF-dictionaries/cif_core.dic
dictionary named 'cif_core.dic' version 2.4.1 from 2010-06-29.

Automatic conversion script
Id: cif_fix_values 1715 2011-07-08 13:25:40Z adriana 
;
_cod_database_code 7206506

loop_
_symmetry_equiv_pos_site_id
_symmetry_equiv_pos_as_xyz
1 x,y,z
2 -x,-y,-z

loop_
_atom_site_aniso_label
_atom_site_aniso_U_11
_atom_site_aniso_U_22
_atom_site_aniso_U_33
_atom_site_aniso_U_23
_atom_site_aniso_U_13
_atom_site_aniso_U_12
Cu1 0.0295(1) 0.0622(2) 0.0261(1) 0.0219(1) -0.0035(1) 0.0004(1)
S1 0.0453(2) 0.0466(2) 0.0398(2) 0.0150(1) 0.0104(1) 0.0134(2)
O1 0.0322(4) 0.0610(6) 0.0282(4) 0.0173(4) -0.0032(3) 0.0054(4)
N1 0.0640(9) 0.0633(8) 0.0387(7) 0.0195(6) 0.0032(6) 0.0195(7)
N2 0.0310(5) 0.0382(5) 0.0248(4) 0.0089(4) 0.0018(4) 0.0080(4)
N3 0.0413(6) 0.0658(8) 0.0276(5) 0.0165(5) -0.0037(5) 0.0154(6)
C1 0.0366(6) 0.0391(6) 0.0354(6) 0.0091(5) -0.0017(5) 0.0116(5)
C2 0.0357(6) 0.0352(5) 0.0235(5) 0.0076(4) 0.0036(4) 0.0135(5)
C3 0.0513(8) 0.0515(8) 0.0317(6) 0.0190(6) 0.0098(6) 0.0186(6)
C4 0.0534(9) 0.0597(9) 0.0495(9) 0.0263(7) 0.0201(7) 0.0104(7)
C5 0.0375(7) 0.0529(8) 0.0540(9) 0.0135(7) 0.0125(6) 0.0049(6)
C6 0.0330(6) 0.0474(7) 0.0378(6) 0.0089(5) 0.0009(5) 0.0069(5)
C7 0.0345(6) 0.0421(6) 0.0234(5) 0.0068(4) -0.0002(4) 0.0147(5)

loop_
_atom_site_label
_atom_site_type_symbol
_atom_site_thermal_displace_type
_atom_site_fract_x
_atom_site_fract_y
_atom_site_fract_z
_atom_site_occupancy
_atom_site_U_iso_or_equiv
_atom_site_calc_flag
_atom_site_refinement_flags
Cu1 Cu Uani 0.50000 0.50000 0.50000 1.000 0.0420(1) . .
S1 S Uani 0.40207(6) 0.83596(5) 0.62436(4) 1.000 0.0435(1) . .
O1 O Uani 0.27158(16) 0.45440(16) 0.34590(10) 1.000 0.0424(3) . .
N1 N Uani 0.2701(3) 0.7132(2) 0.87899(15) 1.000 0.0549(5) . .
N2 N Uani 0.68092(17) 0.65923(16) 0.37348(11) 1.000 0.0319(3) . .
N3 N Uani 0.2079(2) 0.5270(2) 0.13335(12) 1.000 0.0450(4) . .
C1 C Uani 0.3257(2) 0.7644(2) 0.77390(14) 1.000 0.0372(3) . .
C2 C Uani 0.5726(2) 0.66292(17) 0.25281(12) 1.000 0.0308(3) . .
C3 C Uani 0.6733(3) 0.7667(2) 0.15069(15) 1.000 0.0432(4) . .
C4 C Uani 0.8929(3) 0.8687(3) 0.17591(18) 1.000 0.0543(5) . .
C5 C Uani 1.0046(3) 0.8634(2) 0.29805(19) 1.000 0.0500(5) . .
C6 C Uani 0.8932(2) 0.7562(2) 0.39593(15) 1.000 0.0409(4) . .
C7 C Uani 0.3381(2) 0.54164(19) 0.24488(12) 1.000 0.0328(3) . .
H3 H Uiso 0.59620 0.76810 0.06770 1.000 0.0520 calc R
H4 H Uiso 0.96530 0.94150 0.10960 1.000 0.0650 calc R
H5 H Uiso 1.15270 0.93060 0.31480 1.000 0.0600 calc R
H6 H Uiso 0.96780 0.75170 0.47910 1.000 0.0490 calc R
H13N H Uiso 0.248(4) 0.598(3) 0.067(3) 1.000 0.065(6) . .
H23N H Uiso 0.071(4) 0.458(3) 0.133(2) 1.000 0.065(7) . .

loop_
_atom_type_symbol
_atom_type_description
_atom_type_scat_dispersion_real
_atom_type_scat_dispersion_imag
_atom_type_scat_source
S S 0.1246 0.1234 'International Tables Vol C Tables 4.2.6.8 and 6.1.1.4'
O O 0.0106 0.0060 'International Tables Vol C Tables 4.2.6.8 and 6.1.1.4'
N N 0.0061 0.0033 'International Tables Vol C Tables 4.2.6.8 and 6.1.1.4'
Cu Cu 0.3201 1.2651 'International Tables Vol C Tables 4.2.6.8 and 6.1.1.4'
H H 0.0000 0.0000 'International Tables Vol C Tables 4.2.6.8 and 6.1.1.4'
C C 0.0033 0.0016 'International Tables Vol C Tables 4.2.6.8 and 6.1.1.4'

loop_
_geom_angle_atom_site_label_1
_geom_angle_atom_site_label_2
_geom_angle_atom_site_label_3
_geom_angle
_geom_angle_site_symmetry_1
_geom_angle_site_symmetry_3
_geom_angle_publ_flag
S1 Cu1 O1 89.71(3) . . yes
S1 Cu1 N2 89.80(3) . . yes
S1 Cu1 S1 180.00 . 2_666 yes
S1 Cu1 O1 90.30(3) . 2_666 yes
S1 Cu1 N2 90.21(3) . 2_666 yes
O1 Cu1 N2 82.46(5) . . yes
S1 Cu1 O1 90.30(3) 2_666 . yes
O1 Cu1 O1 180.00 . 2_666 yes
O1 Cu1 N2 97.54(5) . 2_666 yes
S1 Cu1 N2 90.21(3) 2_666 . yes
O1 Cu1 N2 97.54(5) 2_666 . yes
N2 Cu1 N2 180.00 . 2_666 yes
S1 Cu1 O1 89.71(3) 2_666 2_666 yes
S1 Cu1 N2 89.80(3) 2_666 2_666 yes
O1 Cu1 N2 82.46(5) 2_666 2_666 yes
Cu1 S1 C1 99.50(5) . . yes
Cu1 O1 C7 113.44(9) . . yes
Cu1 N2 C2 113.86(9) . . yes
Cu1 N2 C6 126.45(9) . . yes
C2 N2 C6 119.68(12) . . yes
H13N N3 H23N 119(2) . . no
C7 N3 H13N 122.3(18) . . no
C7 N3 H23N 118.1(13) . . no
S1 C1 N1 179.45(15) . . yes
N2 C2 C3 122.10(13) . . yes
N2 C2 C7 112.01(10) . . yes
C3 C2 C7 125.89(12) . . no
C2 C3 C4 117.69(15) . . no
C3 C4 C5 120.42(17) . . no
C4 C5 C6 118.80(17) . . no
N2 C6 C5 121.30(14) . . yes
O1 C7 N3 121.48(13) . . yes
O1 C7 C2 118.23(11) . . yes
N3 C7 C2 120.29(12) . . yes
C2 C3 H3 121.00 . . no
C4 C3 H3 121.00 . . no
C3 C4 H4 120.00 . . no
C5 C4 H4 120.00 . . no
C4 C5 H5 121.00 . . no
C6 C5 H5 121.00 . . no
N2 C6 H6 119.00 . . no
C5 C6 H6 119.00 . . no

loop_
_geom_bond_atom_site_label_1
_geom_bond_atom_site_label_2
_geom_bond_distance
_geom_bond_site_symmetry_2
_geom_bond_publ_flag
Cu1 S1 2.8959(5) . yes
Cu1 O1 1.9772(10) . yes
Cu1 N2 1.9579(11) . yes
Cu1 S1 2.8959(5) 2_666 yes
Cu1 O1 1.9772(10) 2_666 yes
Cu1 N2 1.9579(11) 2_666 yes
S1 C1 1.6395(14) . yes
O1 C7 1.2479(16) . yes
N1 C1 1.158(2) . yes
N2 C2 1.3430(16) . yes
N2 C6 1.3328(18) . yes
N3 C7 1.3132(18) . yes
N3 H23N 0.87(3) . no
N3 H13N 0.87(3) . no
C2 C7 1.4959(19) . no
C2 C3 1.3780(19) . no
C3 C4 1.382(3) . no
C4 C5 1.370(3) . no
C5 C6 1.382(2) . no
C3 H3 0.9300 . no
C4 H4 0.9300 . no
C5 H5 0.9300 . no
C6 H6 0.9300 . no

loop_
_geom_contact_atom_site_label_1
_geom_contact_atom_site_label_2
_geom_contact_distance
_geom_contact_site_symmetry_2
_geom_contact_publ_flag
Cu1 N3 4.0009(13) . no
Cu1 N3 4.0009(13) 2_666 no
S1 O1 3.4981(11) . no
S1 N2 3.4898(12) . no
S1 N2 3.5014(12) 2_666 no
S1 S1 3.5852(6) 2_676 no
S1 O1 3.5149(12) 2_666 no
S1 C2 3.6817(13) 2_676 no
S1 C3 3.6144(16) 2_676 no
S1 H6 2.9500 1_455 no
S1 H5 2.8500 2_776 no
O1 S1 3.4981(11) . no
O1 N2 2.5935(16) . no
O1 C2 2.3582(17) . no
O1 S1 3.5149(12) 2_666 no
O1 N2 2.9596(15) 2_666 no
O1 C6 3.1378(18) 2_666 no
O1 H6 2.6300 2_666 no
N1 N3 2.9312(19) 1_556 no
N1 C2 3.395(2) 2_666 no
N1 N3 3.040(2) 2_566 no
N2 S1 3.5014(12) 2_666 no
N2 C7 2.3552(18) . no
N2 C1 3.2539(18) 2_666 no
N2 S1 3.4898(12) . no
N2 O1 2.5935(16) . no
N2 O1 2.9596(15) 2_666 no
N3 Cu1 4.0009(13) . no
N3 N1 3.040(2) 2_566 no
N3 N1 2.9312(19) 1_554 no
N3 C5 3.449(2) 1_455 no
N1 H13N 2.08(3) 1_556 no
N1 H23N 2.17(3) 2_566 no
N1 H3 2.6400 1_556 no
N3 H3 2.7400 . no
C1 C2 3.4061(19) 2_666 no
C1 C3 3.437(2) 2_676 no
C1 C4 3.450(3) 2_676 no
C2 C1 3.4061(19) 2_666 no
C2 S1 3.6817(13) 2_676 no
C2 N1 3.395(2) 2_666 no
C3 C1 3.437(2) 2_676 no
C3 S1 3.6144(16) 2_676 no
C4 C1 3.450(3) 2_676 no
C5 N3 3.449(2) 1_655 no
C1 H23N 2.83(2) 2_566 no
C3 H13N 2.69(3) . no
H3 N1 2.6400 1_554 no
H3 N3 2.7400 . no
H3 H13N 2.2100 . no
H4 H4 2.3900 2_775 no
H5 S1 2.8500 2_776 no
H6 S1 2.9500 1_655 no
H6 O1 2.6300 2_666 no
H13N N1 2.08(3) 1_554 no
H13N C3 2.69(3) . no
H13N H3 2.2100 . no
H23N N1 2.17(3) 2_566 no
H23N C1 2.83(2) 2_566 no

loop_
_geom_hbond_atom_site_label_D
_geom_hbond_atom_site_label_H
_geom_hbond_atom_site_label_A
_geom_hbond_distance_DH
_geom_hbond_distance_HA
_geom_hbond_distance_DA
_geom_hbond_angle_DHA
_geom_hbond_site_symmetry_A
_geom_hbond_publ_flag
N3 H13N N1 0.87(3) 2.08(3) 2.9312(19) 165(3) 1_554 yes
N3 H23N N1 0.87(3) 2.17(3) 3.040(2) 177.2(18) 2_566 yes
C5 H5 S1 0.9300 2.8500 3.7768(19) 175.00 2_776 yes

loop_
_geom_torsion_atom_site_label_1
_geom_torsion_atom_site_label_2
_geom_torsion_atom_site_label_3
_geom_torsion_atom_site_label_4
_geom_torsion
_geom_torsion_site_symmetry_1
_geom_torsion_publ_flag
O1 Cu1 S1 C1 118.06(6) . no
N2 Cu1 S1 C1 -159.48(6) . no
O1 Cu1 S1 C1 -61.94(6) 2_666 no
N2 Cu1 S1 C1 20.52(6) 2_666 no
S1 Cu1 O1 C7 89.28(10) . no
N2 Cu1 O1 C7 -0.55(10) . no
S1 Cu1 O1 C7 -90.72(10) 2_666 no
N2 Cu1 O1 C7 179.45(10) 2_666 no
S1 Cu1 N2 C2 -89.21(9) . no
S1 Cu1 N2 C6 92.07(11) . no
O1 Cu1 N2 C2 0.52(9) . no
O1 Cu1 N2 C6 -178.21(12) . no
S1 Cu1 N2 C2 90.79(9) 2_666 no
S1 Cu1 N2 C6 -87.93(11) 2_666 no
O1 Cu1 N2 C2 -179.48(9) 2_666 no
O1 Cu1 N2 C6 1.80(12) 2_666 no
Cu1 O1 C7 N3 179.79(11) . no
Cu1 O1 C7 C2 0.48(15) . no
Cu1 N2 C2 C3 -179.74(11) . no
Cu1 N2 C2 C7 -0.42(13) . no
C6 N2 C2 C3 -0.9(2) . no
C6 N2 C2 C7 178.41(12) . no
Cu1 N2 C6 C5 179.58(11) . no
C2 N2 C6 C5 0.9(2) . no
C7 C2 C3 C4 -179.14(15) . no
N2 C2 C3 C4 0.1(2) . no
C3 C2 C7 O1 179.25(14) . no
N2 C2 C7 O1 -0.05(18) . no
N2 C2 C7 N3 -179.36(12) . no
C3 C2 C7 N3 -0.1(2) . no
C2 C3 C4 C5 0.7(3) . no
C3 C4 C5 C6 -0.7(3) . no
C4 C5 C6 N2 -0.1(2) . no
